data_2231555
loop_
_publ_author_name
'Siddaraju, B. P.'
'Jasinski, Jerry P.'
'Golen, James A.'
'Yathirajan, H. S.'
'Raju, C. R.'

_publ_section_title
;
 2-Chloro-<i>N</i>-[2-(2-fluorobenzoyl)-4-nitrophenyl]-<i>N</i>-methylacetamide
;
_journal_coeditor_code IM2312
_journal_issue 9
_journal_name_full 'Acta Crystallographica Section E'
_journal_page_first o2537
_journal_page_last o2538
_journal_paper_doi 10.1107/S1600536811034969
_journal_volume 67
_journal_year 2011
_chemical_formula_iupac 'C16 H12 Cl F N2 O4'
_chemical_formula_moiety 'C16 H12 Cl F N2 O4'
_chemical_formula_sum 'C16 H12 Cl F N2 O4'
_chemical_formula_weight 350.73
_chemical_name_systematic
;
2-Chloro-<i>N</i>-[2-(2-fluorobenzoyl)-4-nitrophenyl]-<i>N</i>-
methylacetamide
;
_space_group_IT_number 2
_symmetry_cell_setting triclinic
_symmetry_space_group_name_Hall '-P 1'
_symmetry_space_group_name_H-M 'P -1'
_atom_sites_solution_hydrogens geom
_atom_sites_solution_primary direct
_atom_sites_solution_secondary difmap
_cell_angle_alpha 81.251(6)
_cell_angle_beta 82.239(6)
_cell_angle_gamma 87.937(6)
_cell_formula_units_Z 4
_cell_length_a 8.1339(6)
_cell_length_b 10.9639(8)
_cell_length_c 17.8690(11)
_cell_measurement_reflns_used 2929
_cell_measurement_temperature 200(2)
_cell_measurement_theta_max 32.38
_cell_measurement_theta_min 3.11
_cell_volume 1560.38(19)
_computing_cell_refinement '<i>CrysAlis PRO</i> (Oxford Diffraction, 2010)'
_computing_data_collection '<i>CrysAlis PRO</i> (Oxford Diffraction, 2010)'
_computing_data_reduction '<i>CrysAlis RED</i> (Oxford Diffraction, 2010)'
_computing_molecular_graphics '<i>SHELXTL</i> (Sheldrick, 2008)'
_computing_publication_material '<i>SHELXTL</i> (Sheldrick, 2008)'
_computing_structure_refinement '<i>SHELXL97</i> (Sheldrick, 2008)'
_computing_structure_solution '<i>SHELXS97</i> (Sheldrick, 2008)'
_diffrn_ambient_temperature 200(2)
_diffrn_detector_area_resol_mean 16.1500
_diffrn_measured_fraction_theta_full 0.998
_diffrn_measured_fraction_theta_max 0.998
_diffrn_measurement_device_type 'Oxford Diffraction Xcalibur Eos Gemini'
_diffrn_measurement_method \w
_diffrn_radiation_monochromator graphite
_diffrn_radiation_source 'Enhance (Mo) X-ray Source'
_diffrn_radiation_type MoK\a
_diffrn_radiation_wavelength 0.71073
_diffrn_reflns_av_R_equivalents 0.0405
_diffrn_reflns_av_sigmaI/netI 0.0658
_diffrn_reflns_limit_h_max 10
_diffrn_reflns_limit_h_min -10
_diffrn_reflns_limit_k_max 13
_diffrn_reflns_limit_k_min -12
_diffrn_reflns_limit_l_max 21
_diffrn_reflns_limit_l_min -22
_diffrn_reflns_number 13030
_diffrn_reflns_theta_full 25.00
_diffrn_reflns_theta_max 26.37
_diffrn_reflns_theta_min 3.12
_exptl_absorpt_coefficient_mu 0.279
_exptl_absorpt_correction_T_max 0.9672
_exptl_absorpt_correction_T_min 0.9360
_exptl_absorpt_correction_type multi-scan
_exptl_absorpt_process_details
;
(CrysAlis RED; Oxford Diffraction, 2010)
;
_exptl_crystal_colour colorless
_exptl_crystal_density_diffrn 1.493
_exptl_crystal_density_method 'not measured'
_exptl_crystal_description block
_exptl_crystal_F_000 720
_exptl_crystal_size_max 0.24
_exptl_crystal_size_mid 0.16
_exptl_crystal_size_min 0.12
_refine_diff_density_max 0.321
_refine_diff_density_min -0.362
_refine_ls_extinction_method none
_refine_ls_goodness_of_fit_ref 1.034
_refine_ls_hydrogen_treatment constr
_refine_ls_matrix_type full
_refine_ls_number_parameters 448
_refine_ls_number_reflns 6373
_refine_ls_number_restraints 16
_refine_ls_restrained_S_all 1.039
_refine_ls_R_factor_all 0.1157
_refine_ls_R_factor_gt 0.0657
_refine_ls_shift/su_max 0.012
_refine_ls_shift/su_mean 0.001
_refine_ls_structure_factor_coef Fsqd
_refine_ls_weighting_details 'calc w=1/[\s^2^(Fo^2^)+(0.0665P)^2^+0.3335P] where P=(Fo^2^+2Fc^2^)/3'
_refine_ls_weighting_scheme calc
_refine_ls_wR_factor_gt 0.1440
_refine_ls_wR_factor_ref 0.1724
_reflns_number_gt 3774
_reflns_number_total 6373
_reflns_threshold_expression I>2sigma(I)
_cod_data_source_file im2312.cif
_cod_data_source_block I
_cod_database_code 2231555
_cod_database_fobs_code 2231555

loop_
_symmetry_equiv_pos_as_xyz
'x, y, z'
'-x, -y, -z'

loop_
_atom_site_type_symbol
_atom_site_label
_atom_site_fract_x
_atom_site_fract_y
_atom_site_fract_z
_atom_site_U_iso_or_equiv
_atom_site_adp_type
_atom_site_calc_flag
_atom_site_refinement_flags
_atom_site_occupancy
_atom_site_symmetry_multiplicity
_atom_site_disorder_assembly
_atom_site_disorder_group
C C1 0.6305(4) 0.5284(3) 0.37754(17) 0.0528(9) Uani d D 1 1 . .
H H1A 0.5092 0.5222 0.3930 0.063 Uiso calc R 1 1 A 3
H H1B 0.6554 0.6170 0.3618 0.063 Uiso calc R 1 1 A 3
C C2 0.6740(4) 0.4643(3) 0.30868(17) 0.0397(7) Uani d . 1 1 D .
C C3 0.6349(4) 0.4613(2) 0.17778(16) 0.0357(7) Uani d . 1 1 D .
C C4 0.7948(4) 0.4601(3) 0.13956(18) 0.0409(7) Uani d . 1 1 . .
H H4 0.8838 0.4889 0.1612 0.049 Uiso calc R 1 1 . .
C C5 0.8253(4) 0.4175(3) 0.07052(18) 0.0447(8) Uani d . 1 1 . .
H H5 0.9352 0.4142 0.0449 0.054 Uiso calc R 1 1 . .
C C6 0.6941(4) 0.3797(3) 0.03924(17) 0.0444(8) Uani d . 1 1 C .
C C7 0.5340(4) 0.3788(3) 0.07590(17) 0.0431(8) Uani d . 1 1 . .
H H7 0.4455 0.3525 0.0529 0.052 Uiso calc R 1 1 . .
C C8 0.5044(4) 0.4168(3) 0.14665(17) 0.0379(7) Uani d . 1 1 . .
C C9 0.3307(4) 0.4051(3) 0.18774(19) 0.0448(8) Uani d . 1 1 . .
C C10 0.3030(4) 0.3575(3) 0.27043(19) 0.0434(8) Uani d . 1 1 . .
C C11 0.3959(4) 0.2618(3) 0.3054(2) 0.0508(9) Uani d . 1 1 . .
C C12 0.3721(5) 0.2190(4) 0.3814(2) 0.0683(11) Uani d . 1 1 . .
H H12 0.4374 0.1526 0.4030 0.082 Uiso calc R 1 1 . .
C C13 0.2500(6) 0.2752(4) 0.4261(2) 0.0799(13) Uani d . 1 1 . .
H H13 0.2326 0.2486 0.4797 0.096 Uiso calc R 1 1 . .
C C14 0.1531(5) 0.3689(4) 0.3946(3) 0.0760(13) Uani d . 1 1 . .
H H14 0.0692 0.4065 0.4263 0.091 Uiso calc R 1 1 . .
C C15 0.1775(4) 0.4089(4) 0.3168(2) 0.0598(10) Uani d . 1 1 . .
H H15 0.1078 0.4720 0.2950 0.072 Uiso calc R 1 1 . .
C C16 0.5018(4) 0.6286(3) 0.24344(19) 0.0491(8) Uani d . 1 1 D .
H H16A 0.4059 0.6184 0.2833 0.074 Uiso calc R 1 1 . .
H H16B 0.4633 0.6481 0.1933 0.074 Uiso calc R 1 1 . .
H H16C 0.5702 0.6961 0.2516 0.074 Uiso calc R 1 1 . .
C C17 0.8713(5) 0.0822(3) 0.37310(19) 0.0630(10) Uani d D 1 1 . .
H H17A 0.8236 0.1665 0.3629 0.076 Uiso calc R 1 1 B 3
H H17B 0.9934 0.0900 0.3682 0.076 Uiso calc R 1 1 B 3
C C18 0.8310(4) 0.0101(3) 0.31241(19) 0.0455(8) Uani d . 1 1 D .
C C19 0.8622(4) -0.0031(3) 0.17869(17) 0.0411(7) Uani d . 1 1 D .
C C20 0.7930(5) 0.0703(3) 0.1207(2) 0.0652(10) Uani d . 1 1 . .
H H20 0.7735 0.1555 0.1237 0.078 Uiso calc R 1 1 . .
C C21 0.7519(6) 0.0231(4) 0.0590(2) 0.0734(12) Uani d . 1 1 . .
H H21 0.7064 0.0745 0.0189 0.088 Uiso calc R 1 1 . .
C C22 0.7787(4) -0.1018(3) 0.05717(19) 0.0540(9) Uani d . 1 1 C .
C C23 0.8398(4) -0.1771(3) 0.11459(18) 0.0435(8) Uani d . 1 1 . .
H H23 0.8512 -0.2631 0.1127 0.052 Uiso calc R 1 1 . .
C C24 0.8858(4) -0.1294(3) 0.17617(17) 0.0378(7) Uani d . 1 1 . .
C C25 0.9562(4) -0.2199(3) 0.23510(17) 0.0388(7) Uani d . 1 1 . .
C C26 1.0948(4) -0.1857(3) 0.27359(18) 0.0399(7) Uani d . 1 1 . .
C C27 1.1021(4) -0.2291(3) 0.3501(2) 0.0531(9) Uani d . 1 1 . .
H H31 1.0170 -0.2814 0.3778 0.064 Uiso calc PR 0.50 1 . .
C C28 1.2290(6) -0.1986(4) 0.3868(2) 0.0709(11) Uani d . 1 1 . .
H H28 1.2299 -0.2281 0.4396 0.085 Uiso calc R 1 1 . .
C C29 1.3531(5) -0.1262(4) 0.3474(3) 0.0747(13) Uani d . 1 1 . .
H H29 1.4411 -0.1053 0.3729 0.090 Uiso calc R 1 1 . .
C C30 1.3528(4) -0.0830(3) 0.2716(3) 0.0655(11) Uani d . 1 1 . .
H H30 1.4407 -0.0336 0.2437 0.079 Uiso calc R 1 1 . .
C C32 1.0045(5) 0.1643(3) 0.2218(2) 0.0575(10) Uani d . 1 1 D .
H H32A 0.9343 0.2371 0.2294 0.086 Uiso calc R 1 1 . .
H H32B 1.0555 0.1722 0.1684 0.086 Uiso calc R 1 1 . .
H H32C 1.0916 0.1578 0.2552 0.086 Uiso calc R 1 1 . .
N N1 0.6014(3) 0.5132(2) 0.24675(13) 0.0349(6) Uani d . 1 1 . .
N N2 0.7239(4) 0.3326(3) -0.03396(17) 0.0622(9) Uani d D 1 1 . .
N N3 0.9025(3) 0.0527(2) 0.24041(14) 0.0408(6) Uani d . 1 1 . .
N N4 0.7393(4) -0.1532(4) -0.00907(19) 0.0699(9) Uani d D 1 1 . .
O O1 0.7643(3) 0.3733(2) 0.30914(13) 0.0539(6) Uani d . 1 1 . .
O O2 0.6212(9) 0.2889(10) -0.0650(6) 0.0682(10) Uani d PD 0.503(11) 1 C 1
O O3 0.8746(8) 0.3465(9) -0.0608(4) 0.0682(10) Uani d PD 0.503(11) 1 C 1
O O2A 0.5898(8) 0.3148(10) -0.0579(6) 0.0682(10) Uani d PD 0.497(11) 1 C 2
O O3A 0.8581(8) 0.3038(9) -0.0666(5) 0.0682(10) Uani d PD 0.497(11) 1 C 2
O O4 0.2145(3) 0.4335(3) 0.15219(15) 0.0671(7) Uani d . 1 1 . .
O O5 0.7432(3) -0.0798(2) 0.32668(13) 0.0598(7) Uani d . 1 1 . .
O O6 0.6964(13) -0.0882(7) -0.0642(5) 0.0802(18) Uani d PD 0.503(11) 1 C 1
O O7 0.775(2) -0.2652(7) -0.0057(5) 0.0802(18) Uani d PD 0.503(11) 1 C 1
O O6A 0.6291(12) -0.0950(8) -0.0452(5) 0.0802(18) Uani d PD 0.497(11) 1 C 2
O O7A 0.7985(19) -0.2503(8) -0.0264(6) 0.0802(18) Uani d PD 0.497(11) 1 C 2
O O8 0.9024(3) -0.32484(19) 0.24960(14) 0.0583(7) Uani d . 1 1 . .
F F1 0.5148(2) 0.20503(17) 0.26090(12) 0.0662(6) Uani d . 1 1 . .
F F2 0.9848(4) -0.3000(3) 0.39096(18) 0.0501(9) Uani d P 0.50 1 . .
F F2A 1.2279(7) -0.0727(5) 0.1659(4) 0.1118(19) Uani d P 0.50 1 . .
Cl Cl1 0.7252(8) 0.4779(4) 0.45561(19) 0.0750(4) Uani d PD 0.432(5) 1 D 3
Cl Cl2 0.8013(6) 0.0204(5) 0.46559(17) 0.0750(4) Uani d PD 0.432(5) 1 D 3
Cl Cl1A 0.7034(6) 0.4317(3) 0.45940(14) 0.0750(4) Uani d PD 0.568(5) 1 D 4
Cl Cl2A 0.7300(5) 0.0317(4) 0.45918(13) 0.0750(4) Uani d PD 0.568(5) 1 D 4
C C31 1.2222(4) -0.1128(3) 0.2367(2) 0.0509(9) Uani d . 1 1 . .
H H31A 1.2206 -0.0810 0.1843 0.061 Uiso calc PR 0.50 1 . .

loop_
_atom_site_aniso_label
_atom_site_aniso_U_11
_atom_site_aniso_U_22
_atom_site_aniso_U_33
_atom_site_aniso_U_12
_atom_site_aniso_U_13
_atom_site_aniso_U_23
C1 0.053(2) 0.063(2) 0.0410(18) 0.0030(17) -0.0029(16) -0.0080(16)
C2 0.0333(17) 0.0402(18) 0.0450(18) -0.0049(14) -0.0034(14) -0.0045(14)
C3 0.0358(16) 0.0265(15) 0.0444(17) 0.0022(12) -0.0076(14) -0.0023(13)
C4 0.0337(17) 0.0350(17) 0.0520(19) -0.0020(13) -0.0042(14) -0.0010(14)
C5 0.0420(18) 0.0380(17) 0.0484(19) 0.0056(14) 0.0035(15) 0.0015(15)
C6 0.054(2) 0.0348(17) 0.0411(17) 0.0102(14) -0.0026(16) -0.0008(14)
C7 0.051(2) 0.0329(17) 0.0482(18) 0.0036(14) -0.0151(16) -0.0074(14)
C8 0.0362(17) 0.0332(16) 0.0460(17) 0.0030(12) -0.0099(14) -0.0080(13)
C9 0.0365(18) 0.0419(18) 0.060(2) 0.0009(14) -0.0116(16) -0.0168(16)
C10 0.0318(17) 0.0420(18) 0.058(2) -0.0080(14) -0.0018(15) -0.0150(15)
C11 0.043(2) 0.0416(19) 0.066(2) -0.0086(15) 0.0026(17) -0.0086(17)
C12 0.071(3) 0.058(2) 0.068(3) -0.008(2) 0.001(2) 0.009(2)
C13 0.083(3) 0.085(3) 0.064(3) -0.021(3) 0.014(3) -0.004(2)
C14 0.061(3) 0.087(3) 0.076(3) -0.003(2) 0.017(2) -0.022(3)
C15 0.040(2) 0.068(2) 0.072(3) -0.0051(17) 0.0019(18) -0.017(2)
C16 0.050(2) 0.0418(19) 0.058(2) 0.0097(15) -0.0119(17) -0.0141(16)
C17 0.080(3) 0.053(2) 0.060(2) 0.0080(19) -0.011(2) -0.0182(18)
C18 0.0444(19) 0.0406(19) 0.052(2) 0.0103(15) -0.0063(16) -0.0103(15)
C19 0.0424(18) 0.0344(17) 0.0465(18) -0.0006(13) -0.0052(15) -0.0070(14)
C20 0.093(3) 0.0361(19) 0.071(2) 0.0108(18) -0.032(2) -0.0048(18)
C21 0.107(3) 0.053(2) 0.065(2) 0.007(2) -0.042(2) 0.001(2)
C22 0.061(2) 0.054(2) 0.050(2) -0.0052(17) -0.0132(18) -0.0119(17)
C23 0.0443(18) 0.0379(17) 0.0496(19) -0.0034(14) -0.0060(15) -0.0104(15)
C24 0.0353(16) 0.0313(16) 0.0463(17) -0.0012(12) -0.0038(14) -0.0057(13)
C25 0.0376(17) 0.0305(16) 0.0481(18) -0.0015(13) -0.0031(14) -0.0069(13)
C26 0.0368(17) 0.0294(16) 0.0551(19) 0.0012(13) -0.0084(15) -0.0099(14)
C27 0.058(2) 0.048(2) 0.057(2) 0.0092(17) -0.0190(18) -0.0144(17)
C28 0.084(3) 0.067(3) 0.072(3) 0.020(2) -0.036(2) -0.024(2)
C29 0.057(3) 0.070(3) 0.115(4) 0.014(2) -0.039(3) -0.049(3)
C30 0.040(2) 0.052(2) 0.110(4) -0.0059(17) -0.006(2) -0.031(2)
C32 0.070(2) 0.0360(18) 0.067(2) -0.0078(16) -0.0020(19) -0.0130(16)
N1 0.0324(13) 0.0309(13) 0.0445(14) 0.0010(10) -0.0107(11) -0.0106(11)
N2 0.084(2) 0.0527(19) 0.0444(18) 0.0192(17) 0.0021(17) -0.0048(14)
N3 0.0432(15) 0.0307(13) 0.0497(15) -0.0001(11) -0.0049(12) -0.0106(11)
N4 0.074(2) 0.081(3) 0.061(2) -0.0025(19) -0.0255(18) -0.0142(19)
O1 0.0547(14) 0.0482(14) 0.0569(14) 0.0132(11) -0.0104(12) -0.0023(11)
O2 0.0908(18) 0.065(4) 0.0550(16) 0.0240(17) -0.0022(13) -0.0412(18)
O3 0.0908(18) 0.065(4) 0.0550(16) 0.0240(17) -0.0022(13) -0.0412(18)
O2A 0.0908(18) 0.065(4) 0.0550(16) 0.0240(17) -0.0022(13) -0.0412(18)
O3A 0.0908(18) 0.065(4) 0.0550(16) 0.0240(17) -0.0022(13) -0.0412(18)
O4 0.0392(14) 0.091(2) 0.0759(17) 0.0017(13) -0.0212(13) -0.0155(15)
O5 0.0565(15) 0.0591(15) 0.0610(15) -0.0140(12) 0.0073(12) -0.0096(12)
O6 0.088(4) 0.103(2) 0.057(3) 0.002(3) -0.022(3) -0.026(2)
O7 0.088(4) 0.103(2) 0.057(3) 0.002(3) -0.022(3) -0.026(2)
O6A 0.088(4) 0.103(2) 0.057(3) 0.002(3) -0.022(3) -0.026(2)
O7A 0.088(4) 0.103(2) 0.057(3) 0.002(3) -0.022(3) -0.026(2)
O8 0.0678(16) 0.0332(12) 0.0758(16) -0.0164(11) -0.0232(13) 0.0017(11)
F1 0.0638(13) 0.0448(11) 0.0829(15) 0.0077(9) 0.0073(11) -0.0042(10)
F2 0.056(2) 0.055(2) 0.0343(18) -0.0175(18) -0.0003(17) 0.0099(16)
F2A 0.095(4) 0.092(4) 0.139(5) -0.020(3) 0.016(4) -0.012(4)
Cl1 0.0919(13) 0.0855(10) 0.0464(5) 0.0205(15) -0.0146(5) -0.0069(6)
Cl2 0.0919(13) 0.0855(10) 0.0464(5) 0.0205(15) -0.0146(5) -0.0069(6)
Cl1A 0.0919(13) 0.0855(10) 0.0464(5) 0.0205(15) -0.0146(5) -0.0069(6)
Cl2A 0.0919(13) 0.0855(10) 0.0464(5) 0.0205(15) -0.0146(5) -0.0069(6)
C31 0.049(2) 0.0389(19) 0.061(2) -0.0036(15) 0.0027(18) -0.0052(17)

loop_
_atom_type_symbol
_atom_type_description
_atom_type_scat_dispersion_real
_atom_type_scat_dispersion_imag
_atom_type_scat_source
C C 0.0033 0.0016 'International Tables Vol C Tables 4.2.6.8 and 6.1.1.4'
H H 0.0000 0.0000 'International Tables Vol C Tables 4.2.6.8 and 6.1.1.4'
N N 0.0061 0.0033 'International Tables Vol C Tables 4.2.6.8 and 6.1.1.4'
O O 0.0106 0.0060 'International Tables Vol C Tables 4.2.6.8 and 6.1.1.4'
F F 0.0171 0.0103 'International Tables Vol C Tables 4.2.6.8 and 6.1.1.4'
Cl Cl 0.1484 0.1585 'International Tables Vol C Tables 4.2.6.8 and 6.1.1.4'

loop_
_geom_angle_atom_site_label_1
_geom_angle_atom_site_label_2
_geom_angle_atom_site_label_3
_geom_angle
C2 C1 Cl1 117.8(3)
C2 C1 Cl1A 108.3(3)
C2 C1 H1A 107.9
Cl1 C1 H1A 107.9
Cl1A C1 H1A 99.7
C2 C1 H1B 107.9
Cl1 C1 H1B 107.9
Cl1A C1 H1B 124.8
H1A C1 H1B 107.2
O1 C2 N1 122.4(3)
O1 C2 C1 122.5(3)
N1 C2 C1 115.0(3)
C4 C3 C8 119.9(3)
C4 C3 N1 120.3(3)
C8 C3 N1 119.7(3)
C5 C4 C3 120.3(3)
C5 C4 H4 119.8
C3 C4 H4 119.8
C4 C5 C6 118.8(3)
C4 C5 H5 120.6
C6 C5 H5 120.6
C5 C6 C7 122.3(3)
C5 C6 N2 119.8(3)
C7 C6 N2 117.8(3)
C8 C7 C6 118.8(3)
C8 C7 H7 120.6
C6 C7 H7 120.6
C7 C8 C3 119.7(3)
C7 C8 C9 117.4(3)
C3 C8 C9 122.9(3)
O4 C9 C10 120.9(3)
O4 C9 C8 119.3(3)
C10 C9 C8 119.8(3)
C15 C10 C11 116.9(3)
C15 C10 C9 119.4(3)
C11 C10 C9 123.7(3)
C12 C11 F1 117.7(3)
C12 C11 C10 123.7(3)
F1 C11 C10 118.5(3)
C11 C12 C13 117.6(4)
C11 C12 H12 121.2
C13 C12 H12 121.2
C14 C13 C12 121.1(4)
C14 C13 H13 119.4
C12 C13 H13 119.4
C13 C14 C15 120.0(4)
C13 C14 H14 120.0
C15 C14 H14 120.0
C10 C15 C14 120.4(4)
C10 C15 H15 119.8
C14 C15 H15 119.8
N1 C16 H16A 109.5
N1 C16 H16B 109.5
H16A C16 H16B 109.5
N1 C16 H16C 109.5
H16A C16 H16C 109.5
H16B C16 H16C 109.5
C18 C17 Cl2 115.6(3)
C18 C17 Cl2A 107.1(3)
C18 C17 H17A 108.4
Cl2 C17 H17A 108.4
Cl2A C17 H17A 96.2
C18 C17 H17B 108.4
Cl2 C17 H17B 108.4
Cl2A C17 H17B 127.7
H17A C17 H17B 107.4
O5 C18 N3 122.3(3)
O5 C18 C17 122.8(3)
N3 C18 C17 114.8(3)
C20 C19 C24 119.6(3)
C20 C19 N3 118.2(3)
C24 C19 N3 122.2(3)
C21 C20 C19 121.5(3)
C21 C20 H20 119.2
C19 C20 H20 119.2
C20 C21 C22 117.9(4)
C20 C21 H21 121.1
C22 C21 H21 121.1
C23 C22 C21 122.0(3)
C23 C22 N4 119.4(3)
C21 C22 N4 118.6(3)
C22 C23 C24 120.4(3)
C22 C23 H23 119.8
C24 C23 H23 119.8
C23 C24 C19 118.5(3)
C23 C24 C25 116.1(3)
C19 C24 C25 125.4(3)
O8 C25 C26 119.9(3)
O8 C25 C24 119.2(3)
C26 C25 C24 120.9(2)
C31 C26 C27 116.2(3)
C31 C26 C25 123.0(3)
C27 C26 C25 120.8(3)
C28 C27 C26 121.7(4)
C28 C27 H31 119.1
C26 C27 H31 119.1
C29 C28 C27 119.7(4)
C29 C28 H28 120.1
C27 C28 H28 120.1
C30 C29 C28 120.7(4)
C30 C29 H29 119.7
C28 C29 H29 119.7
C29 C30 C31 118.3(4)
C29 C30 H30 120.8
C31 C30 H30 120.8
N3 C32 H32A 109.5
N3 C32 H32B 109.5
H32A C32 H32B 109.5
N3 C32 H32C 109.5
H32A C32 H32C 109.5
H32B C32 H32C 109.5
C2 N1 C3 120.1(2)
C2 N1 C16 123.0(2)
C3 N1 C16 116.5(2)
O2 N2 O3A 105.4(5)
O3A N2 O2A 122.1(4)
O2 N2 O3 124.8(4)
O2A N2 O3 137.8(7)
O2 N2 C6 126.2(5)
O3A N2 C6 126.5(5)
O2A N2 C6 111.2(4)
O3 N2 C6 108.9(5)
C18 N3 C19 119.0(2)
C18 N3 C32 122.9(3)
C19 N3 C32 117.6(2)
O6 N4 O7A 110.7(7)
O6 N4 O7 125.0(5)
O7A N4 O6A 120.9(6)
O7 N4 O6A 126.4(9)
O6 N4 C22 121.7(5)
O7A N4 C22 123.0(6)
O7 N4 C22 112.7(6)
O6A N4 C22 116.0(5)
C26 C31 C30 123.3(4)
C26 C31 H31A 118.4
C30 C31 H31A 118.4

loop_
_geom_bond_atom_site_label_1
_geom_bond_atom_site_label_2
_geom_bond_distance
C1 C2 1.503(4)
C1 Cl1 1.694(6)
C1 Cl1A 1.825(5)
C1 H1A 0.9900
C1 H1B 0.9900
C2 O1 1.217(4)
C2 N1 1.354(4)
C3 C4 1.385(4)
C3 C8 1.398(4)
C3 N1 1.424(4)
C4 C5 1.373(4)
C4 H4 0.9500
C5 C6 1.374(5)
C5 H5 0.9500
C6 C7 1.376(4)
C6 N2 1.465(4)
C7 C8 1.378(4)
C7 H7 0.9500
C8 C9 1.502(4)
C9 O4 1.214(4)
C9 C10 1.480(5)
C10 C15 1.385(4)
C10 C11 1.390(5)
C11 C12 1.359(5)
C11 F1 1.361(4)
C12 C13 1.377(6)
C12 H12 0.9500
C13 C14 1.370(6)
C13 H13 0.9500
C14 C15 1.383(5)
C14 H14 0.9500
C15 H15 0.9500
C16 N1 1.476(4)
C16 H16A 0.9800
C16 H16B 0.9800
C16 H16C 0.9800
C17 C18 1.512(5)
C17 Cl2 1.717(5)
C17 Cl2A 1.817(4)
C17 H17A 0.9900
C17 H17B 0.9900
C18 O5 1.213(4)
C18 N3 1.359(4)
C19 C20 1.382(5)
C19 C24 1.398(4)
C19 N3 1.420(4)
C20 C21 1.371(5)
C20 H20 0.9500
C21 C22 1.383(5)
C21 H21 0.9500
C22 C23 1.353(5)
C22 N4 1.463(5)
C23 C24 1.387(4)
C23 H23 0.9500
C24 C25 1.491(4)
C25 O8 1.224(3)
C25 C26 1.484(4)
C26 C31 1.365(4)
C26 C27 1.386(4)
C27 C28 1.372(5)
C27 H31 0.9500
C28 C29 1.357(6)
C28 H28 0.9500
C29 C30 1.366(6)
C29 H29 0.9500
C30 C31 1.375(5)
C30 H30 0.9500
C32 N3 1.473(4)
C32 H32A 0.9800
C32 H32B 0.9800
C32 H32C 0.9800
N2 O2 1.212(7)
N2 O3A 1.221(6)
N2 O2A 1.256(7)
N2 O3 1.260(6)
N4 O6 1.208(7)
N4 O7A 1.218(7)
N4 O7 1.245(7)
N4 O6A 1.272(6)
C31 H31A 0.9500

loop_
_geom_hbond_atom_site_label_D
_geom_hbond_atom_site_label_H
_geom_hbond_atom_site_label_A
_geom_hbond_site_symmetry_A
_geom_hbond_distance_DH
_geom_hbond_distance_HA
_geom_hbond_distance_DA
_geom_hbond_angle_DHA
C32 H32A O1 . 0.98 2.48 3.383(4) 153.5
C29 H29 O5 1_655 0.95 2.50 3.194(5) 130.4
C28 H28 Cl1A 2_756 0.95 2.74 3.543(6) 143.2
C17 H17A O1 . 0.99 2.38 3.348(4) 164.5
C16 H16B O2 2_665 0.98 2.47 3.450(10) 175.7
C7 H7 O7 2_655 0.95 2.37 3.31(2) 173.3

loop_
_geom_torsion_atom_site_label_1
_geom_torsion_atom_site_label_2
_geom_torsion_atom_site_label_3
_geom_torsion_atom_site_label_4
_geom_torsion
Cl1 C1 C2 O1 5.3(5)
Cl1A C1 C2 O1 -9.9(4)
Cl1 C1 C2 N1 -176.5(3)
Cl1A C1 C2 N1 168.3(2)
C8 C3 C4 C5 1.2(4)
N1 C3 C4 C5 -175.7(3)
C3 C4 C5 C6 1.9(4)
C4 C5 C6 C7 -2.4(5)
C4 C5 C6 N2 -179.3(3)
C5 C6 C7 C8 -0.2(5)
N2 C6 C7 C8 176.7(3)
C6 C7 C8 C3 3.4(4)
C6 C7 C8 C9 -175.2(3)
C4 C3 C8 C7 -3.9(4)
N1 C3 C8 C7 173.1(3)
C4 C3 C8 C9 174.7(3)
N1 C3 C8 C9 -8.4(4)
C7 C8 C9 O4 -42.2(4)
C3 C8 C9 O4 139.2(3)
C7 C8 C9 C10 136.9(3)
C3 C8 C9 C10 -41.7(4)
O4 C9 C10 C15 -39.3(4)
C8 C9 C10 C15 141.7(3)
O4 C9 C10 C11 140.2(3)
C8 C9 C10 C11 -38.9(4)
C15 C10 C11 C12 -1.4(5)
C9 C10 C11 C12 179.1(3)
C15 C10 C11 F1 176.8(3)
C9 C10 C11 F1 -2.7(4)
F1 C11 C12 C13 -179.0(3)
C10 C11 C12 C13 -0.8(5)
C11 C12 C13 C14 1.6(6)
C12 C13 C14 C15 -0.3(7)
C11 C10 C15 C14 2.8(5)
C9 C10 C15 C14 -177.7(3)
C13 C14 C15 C10 -2.1(6)
Cl2 C17 C18 O5 6.0(5)
Cl2A C17 C18 O5 -13.0(4)
Cl2 C17 C18 N3 -173.1(3)
Cl2A C17 C18 N3 167.8(3)
C24 C19 C20 C21 -2.3(6)
N3 C19 C20 C21 179.6(3)
C19 C20 C21 C22 1.3(6)
C20 C21 C22 C23 1.6(6)
C20 C21 C22 N4 -178.6(3)
C21 C22 C23 C24 -3.3(5)
N4 C22 C23 C24 176.8(3)
C22 C23 C24 C19 2.2(4)
C22 C23 C24 C25 -178.3(3)
C20 C19 C24 C23 0.6(4)
N3 C19 C24 C23 178.6(3)
C20 C19 C24 C25 -178.9(3)
N3 C19 C24 C25 -0.9(4)
C23 C24 C25 O8 -35.0(4)
C19 C24 C25 O8 144.5(3)
C23 C24 C25 C26 142.3(3)
C19 C24 C25 C26 -38.2(4)
O8 C25 C26 C31 139.5(3)
C24 C25 C26 C31 -37.7(4)
O8 C25 C26 C27 -39.4(4)
C24 C25 C26 C27 143.4(3)
C31 C26 C27 C28 1.1(5)
C25 C26 C27 C28 -179.9(3)
C26 C27 C28 C29 -1.4(6)
C27 C28 C29 C30 0.2(6)
C28 C29 C30 C31 1.3(6)
O1 C2 N1 C3 -2.6(4)
C1 C2 N1 C3 179.2(2)
O1 C2 N1 C16 -175.3(3)
C1 C2 N1 C16 6.5(4)
C4 C3 N1 C2 -61.7(4)
C8 C3 N1 C2 121.3(3)
C4 C3 N1 C16 111.4(3)
C8 C3 N1 C16 -65.6(3)
C5 C6 N2 O2 174.7(8)
C7 C6 N2 O2 -2.3(9)
C5 C6 N2 O3A 12.5(8)
C7 C6 N2 O3A -164.5(7)
C5 C6 N2 O2A -172.9(6)
C7 C6 N2 O2A 10.0(7)
C5 C6 N2 O3 -6.4(6)
C7 C6 N2 O3 176.6(5)
O5 C18 N3 C19 5.5(5)
C17 C18 N3 C19 -175.3(3)
O5 C18 N3 C32 177.7(3)
C17 C18 N3 C32 -3.1(4)
C20 C19 N3 C18 120.9(3)
C24 C19 N3 C18 -57.1(4)
C20 C19 N3 C32 -51.8(4)
C24 C19 N3 C32 130.2(3)
C23 C22 N4 O6 -174.4(7)
C21 C22 N4 O6 5.8(8)
C23 C22 N4 O7A -20.9(10)
C21 C22 N4 O7A 159.2(10)
C23 C22 N4 O7 -2.8(9)
C21 C22 N4 O7 177.3(8)
C23 C22 N4 O6A 154.2(7)
C21 C22 N4 O6A -25.7(8)
C27 C26 C31 C30 0.4(5)
C25 C26 C31 C30 -178.6(3)
C29 C30 C31 C26 -1.6(5)
